data_4301783
loop_
_publ_author_name
'Zhen-Hong Wei'
'Hong-Xi Li'
'Mei-Ling Cheng'
'Xiao-Yan Tang'
'Yang Chen'
'Yong Zhang'
'Jian-Ping Lang'

_publ_contact_author_address
;         
College of Chemistry, Chemical Engineering and Materials Science 
Suzhou University, Suzhou 215123, Jiangsu, 
P. R. China
;
_publ_contact_author_email jplang@suda.edu.cn
_publ_contact_author_fax 86-512-65880089
_publ_contact_author_name 'Jian-Ping Lang'
_publ_contact_author_phone 86-512-65882865
_publ_section_title
;
Monomeric, Dimeric and Polymeric W/Cu/S Clusters Based on
[Et4N][Tp*W(\m3-S)3(CuBr)3] and Various Nitrogen Donor Ligands
;
_journal_name_full 'Inorganic Chemistry'
_journal_page_first 2808
_journal_page_last 2817
_journal_paper_doi 10.1021/ic8019342
_journal_volume 48
_journal_year 2009
_chemical_formula_moiety '2(C30 H34 B Br Cu3 N9 S3 W), F12 P2, 2(O)'
_chemical_formula_sum 'C60 H68 B2 Br2 Cu6 F12 N18 O2 P2 S6 W2'
_chemical_formula_weight 2488.03
_chemical_name_systematic
; 
 ? 
;
_space_group_IT_number 12
_symmetry_cell_setting monoclinic
_symmetry_space_group_name_Hall '-C 2y'
_symmetry_space_group_name_H-M 'C 1 2/m 1'
_atom_sites_solution_hydrogens geom
_atom_sites_solution_primary direct
_atom_sites_solution_secondary difmap
_audit_creation_method SHELXL-97
_cell_angle_alpha 90.00
_cell_angle_beta 100.29(3)
_cell_angle_gamma 90.00
_cell_formula_units_Z 2
_cell_length_a 28.987(6)
_cell_length_b 16.351(3)
_cell_length_c 11.547(2)
_cell_measurement_reflns_used 8666
_cell_measurement_temperature 293(2)
_cell_measurement_theta_max 25.3491
_cell_measurement_theta_min 3.0677
_cell_volume 5384.9(18)
_computing_cell_refinement 'CrystalClear, Ver. 1.30 (Rigaku/MSC, 2001)'
_computing_data_collection 'CrystalClear, Ver. 1.30 (Rigaku/MSC, 2001)'
_computing_data_reduction 'CrystalStructure, Ver. 3.60 (Rigaku/MSC, 2004)'
_computing_molecular_graphics 'ORTEPII (Johnson, 1976)'
_computing_publication_material SHELXL97
_computing_structure_refinement 'SHELXL-97 (Sheldrick, 1997)'
_computing_structure_solution 'SHELXS-97 (Sheldrick, 1990)'
_diffrn_ambient_temperature 293(2)
_diffrn_measured_fraction_theta_full 0.997
_diffrn_measured_fraction_theta_max 0.997
_diffrn_measurement_device_type 'Rigaku MercuryCCD area detector'
_diffrn_measurement_method \w
_diffrn_radiation_monochromator graphite
_diffrn_radiation_source 'fine-focus sealed tube'
_diffrn_radiation_type MoK\a
_diffrn_radiation_wavelength 0.71073
_diffrn_reflns_av_R_equivalents 0.0793
_diffrn_reflns_av_sigmaI/netI 0.0631
_diffrn_reflns_limit_h_max 31
_diffrn_reflns_limit_h_min -34
_diffrn_reflns_limit_k_max 18
_diffrn_reflns_limit_k_min -19
_diffrn_reflns_limit_l_max 13
_diffrn_reflns_limit_l_min -13
_diffrn_reflns_number 26599
_diffrn_reflns_theta_full 25.35
_diffrn_reflns_theta_max 25.35
_diffrn_reflns_theta_min 3.07
_diffrn_standards_decay_% 0
_diffrn_standards_interval_count 0
_diffrn_standards_interval_time 0
_diffrn_standards_number 0
_exptl_absorpt_coefficient_mu 4.237
_exptl_absorpt_correction_T_max 0.4845
_exptl_absorpt_correction_T_min 0.3630
_exptl_absorpt_correction_type multi-scan
_exptl_absorpt_process_details 'Jacobson, R. (1998) Private communication to Rigaku Company, Tokyo, Japan.'
_exptl_crystal_colour black
_exptl_crystal_density_diffrn 1.532
_exptl_crystal_density_method 'not measured'
_exptl_crystal_description Block
_exptl_crystal_F_000 2408
_exptl_crystal_size_max 0.30
_exptl_crystal_size_mid 0.20
_exptl_crystal_size_min 0.20
_refine_diff_density_max 1.647
_refine_diff_density_min -1.223
_refine_diff_density_rms 0.214
_refine_ls_extinction_method none
_refine_ls_goodness_of_fit_ref 1.082
_refine_ls_hydrogen_treatment constr
_refine_ls_matrix_type full
_refine_ls_number_parameters 303
_refine_ls_number_reflns 5103
_refine_ls_number_restraints 57
_refine_ls_restrained_S_all 1.078
_refine_ls_R_factor_all 0.0999
_refine_ls_R_factor_gt 0.0825
_refine_ls_shift/su_max 0.001
_refine_ls_shift/su_mean 0.000
_refine_ls_structure_factor_coef Fsqd
_refine_ls_weighting_details 'calc w=1/[\s^2^(Fo^2^)+(0.1098P)^2^+123.8976P] where P=(Fo^2^+2Fc^2^)/3'
_refine_ls_weighting_scheme calc
_refine_ls_wR_factor_gt 0.2109
_refine_ls_wR_factor_ref 0.2261
_reflns_number_gt 4257
_reflns_number_total 5103
_reflns_threshold_expression >2sigma(I)
_cod_data_source_file ic8019342_si_002_5.cif
_cod_data_source_block '[Tp*W(m3-S)3Cu3(4,4'-bipy)3(m3-Br)](PF6).H2O'
_cod_depositor_comments
;
The following automatic conversions were performed:
'_symmetry_cell_setting' value 'Monoclinic' changed to 'monoclinic'
according to '/home/saulius/struct/CIF-dictionaries/cif_core.dic'
dictionary named 'cif_core.dic' version 2.4.1 from 2010-06-29.

Automatic conversion script
Id: cif_fix_enum 1527 2010-12-29 10:47:43Z saulius 
;
_cod_original_cell_volume 5384.9(19)
_cod_original_sg_symbol_H-M 'C 2/m'
_cod_original_formula_sum ' C60 H68 B2 Br2 Cu6 F12 N18 O2 P2 S6 W2'
_cod_database_code 4301783

loop_
_symmetry_equiv_pos_as_xyz
'x, y, z'
'-x, y, -z'
'x+1/2, y+1/2, z'
'-x+1/2, y+1/2, -z'
'-x, -y, -z'
'x, -y, z'
'-x+1/2, -y+1/2, -z'
'x+1/2, -y+1/2, z'

loop_
_atom_site_label
_atom_site_type_symbol
_atom_site_fract_x
_atom_site_fract_y
_atom_site_fract_z
_atom_site_U_iso_or_equiv
_atom_site_adp_type
_atom_site_occupancy
_atom_site_symmetry_multiplicity
_atom_site_calc_flag
_atom_site_refinement_flags
_atom_site_disorder_assembly
_atom_site_disorder_group
W1 W 0.28236(2) -0.5000 1.11499(5) 0.0355(2) Uani 1 2 d S . .
S2 S 0.23307(11) -0.3888(2) 1.0921(3) 0.0469(7) Uani 1 1 d . . .
S1 S 0.31500(15) -0.5000 0.9487(4) 0.0465(11) Uani 1 2 d S . .
Cu1 Cu 0.19092(7) -0.5000 1.0353(2) 0.0531(6) Uani 1 2 d S . .
Cu2 Cu 0.25430(6) -0.41329(11) 0.91708(13) 0.0547(5) Uani 1 1 d . . .
N4 N 0.3395(4) -0.4092(7) 1.1900(8) 0.046(2) Uani 1 1 d . . .
N3 N 0.3693(4) -0.4241(7) 1.2939(8) 0.048(3) Uani 1 1 d . . .
N2 N 0.2755(5) -0.5000 1.3107(12) 0.049(4) Uani 1 2 d S . .
N6 N 0.2531(4) -0.3380(8) 0.7812(9) 0.062(3) Uani 1 1 d . . .
N5 N 0.1235(5) -0.5000 1.0262(15) 0.055(4) Uani 1 2 d S . .
N1 N 0.3139(5) -0.5000 1.3942(11) 0.048(4) Uani 1 2 d S . .
C3 C 0.2548(8) -0.5000 1.4830(18) 0.073(7) Uani 1 2 d S . .
H3A H 0.2367 -0.5000 1.5420 0.088 Uiso 1 2 calc SR . .
C18 C 0.0262(6) -0.5000 1.0041(18) 0.053(5) Uani 1 2 d S . .
C12 C 0.2501(6) -0.2674(10) 0.5595(11) 0.063(4) Uani 1 1 d . . .
C15 C 0.2130(6) -0.3141(11) 0.7167(13) 0.071(5) Uani 1 1 d . . .
H15A H 0.1855 -0.3208 0.7466 0.085 Uiso 1 1 calc R . .
C4 C 0.2382(8) -0.5000 1.3655(19) 0.072(7) Uani 1 2 d S . .
C2 C 0.3010(8) -0.5000 1.4991(16) 0.062(5) Uani 1 2 d S . .
C7 C 0.4012(5) -0.3653(9) 1.3190(11) 0.060(4) Uani 1 1 d . . .
C8 C 0.3934(6) -0.3096(10) 1.2334(14) 0.077(5) Uani 1 1 d . . .
H8A H 0.4096 -0.2611 1.2279 0.092 Uiso 1 1 calc R . .
C14 C 0.2919(6) -0.3230(13) 0.7410(14) 0.086(6) Uani 1 1 d . . .
H14A H 0.3206 -0.3365 0.7869 0.103 Uiso 1 1 calc R . .
C10 C 0.3334(7) -0.2942(11) 1.0400(16) 0.093(6) Uani 1 1 d . . .
H10A H 0.3079 -0.3255 0.9971 0.139 Uiso 1 1 calc R . .
H10B H 0.3569 -0.2863 0.9921 0.139 Uiso 1 1 calc R . .
H10C H 0.3220 -0.2421 1.0606 0.139 Uiso 1 1 calc R . .
C9 C 0.3549(5) -0.3406(10) 1.1530(13) 0.067(4) Uani 1 1 d . . .
C5 C 0.1868(8) -0.5000 1.303(2) 0.087(8) Uani 1 2 d S . .
H5B H 0.1855 -0.5000 1.2195 0.131 Uiso 1 2 calc SR . .
H5C H 0.1714 -0.4521 1.3255 0.131 Uiso 0.50 1 calc PR . .
H5D H 0.1714 -0.5479 1.3255 0.131 Uiso 0.50 1 calc PR . .
C13 C 0.2910(6) -0.2873(13) 0.6317(15) 0.086(6) Uani 1 1 d . . .
H13A H 0.3192 -0.2766 0.6069 0.103 Uiso 1 1 calc R . .
C17 C 0.0984(6) -0.4326(12) 1.017(3) 0.129(10) Uani 1 1 d . . .
H17A H 0.1139 -0.3831 1.0132 0.155 Uiso 1 1 calc R . .
C6 C 0.4411(6) -0.3656(13) 1.4236(15) 0.090(6) Uani 1 1 d . . .
H6A H 0.4382 -0.4124 1.4719 0.135 Uiso 1 1 calc R . .
H6B H 0.4398 -0.3166 1.4688 0.135 Uiso 1 1 calc R . .
H6C H 0.4704 -0.3678 1.3963 0.135 Uiso 1 1 calc R . .
C16 C 0.0506(5) -0.4308(11) 1.011(2) 0.126(10) Uani 1 1 d . . .
H16A H 0.0353 -0.3809 1.0129 0.151 Uiso 1 1 calc R . .
C11 C 0.2106(6) -0.2797(13) 0.6068(14) 0.089(6) Uani 1 1 d . . .
H11A H 0.1815 -0.2645 0.5641 0.107 Uiso 1 1 calc R . .
P1 P 0.0695(3) -0.2622(7) 1.2602(8) 0.076(2) Uani 0.50 1 d PU . .
B1 B 0.3626(7) -0.5000 1.3649(17) 0.049(5) Uani 1 2 d S . .
H1 H 0.3857 -0.5000 1.4380 0.059 Uiso 1 2 calc SR . .
F5 F 0.1116(7) -0.2878(14) 1.2101(18) 0.096(5) Uani 0.50 1 d PU . .
F4 F 0.0425(11) -0.2514(14) 1.137(2) 0.138(9) Uani 0.50 1 d PU . .
F3 F 0.0312(7) -0.243(2) 1.320(3) 0.164(10) Uani 0.50 1 d PU . .
F2 F 0.0888(9) -0.1787(15) 1.272(2) 0.122(7) Uani 0.50 1 d PU . .
F1 F 0.0979(8) -0.279(2) 1.3773(19) 0.122(7) Uani 0.50 1 d PU . .
Br1 Br 0.17902(8) -0.5000 0.7950(2) 0.0755(7) Uani 1 2 d S . .
C1 C 0.3370(9) -0.5000 1.6140(16) 0.088(8) Uani 1 2 d S . .
H1A H 0.3209 -0.5000 1.6798 0.133 Uiso 1 2 calc SR . .
H1B H 0.3563 -0.4521 1.6171 0.133 Uiso 0.50 1 calc PR . .
H1C H 0.3563 -0.5479 1.6171 0.133 Uiso 0.50 1 calc PR . .
O2 O 0.0000 -0.5000 1.5000 0.20(2) Uiso 1 4 d S . .
O1 O 0.0000 0.0000 1.0000 0.176(17) Uiso 1 4 d S . .
F6 F 0.0537(9) -0.3512(15) 1.2517(19) 0.108(6) Uani 0.50 1 d PU . .

loop_
_atom_site_aniso_label
_atom_site_aniso_U_11
_atom_site_aniso_U_22
_atom_site_aniso_U_33
_atom_site_aniso_U_23
_atom_site_aniso_U_13
_atom_site_aniso_U_12
W1 0.0346(4) 0.0464(4) 0.0239(3) 0.000 0.0011(2) 0.000
S2 0.0466(17) 0.0537(19) 0.0387(16) -0.0005(14) 0.0027(13) 0.0086(14)
S1 0.044(2) 0.069(3) 0.025(2) 0.000 0.0057(17) 0.000
Cu1 0.0318(11) 0.0681(16) 0.0575(14) 0.000 0.0032(10) 0.000
Cu2 0.0603(10) 0.0696(12) 0.0331(8) 0.0145(7) 0.0053(7) 0.0085(8)
N4 0.050(6) 0.054(6) 0.033(5) 0.001(5) 0.003(4) -0.016(5)
N3 0.052(6) 0.058(7) 0.027(5) 0.000(5) -0.010(4) -0.008(5)
N2 0.055(9) 0.069(10) 0.026(7) 0.000 0.013(6) 0.000
N6 0.072(8) 0.079(9) 0.034(6) 0.014(6) 0.005(5) 0.008(7)
N5 0.027(7) 0.073(11) 0.065(11) 0.000 0.007(7) 0.000
N1 0.056(9) 0.069(10) 0.016(6) 0.000 -0.005(6) 0.000
C3 0.062(14) 0.12(2) 0.040(11) 0.000 0.016(10) 0.000
C18 0.027(9) 0.067(13) 0.064(12) 0.000 0.007(8) 0.000
C12 0.086(10) 0.067(9) 0.033(7) 0.027(7) -0.001(7) 0.017(8)
C15 0.075(10) 0.091(12) 0.050(8) 0.031(8) 0.023(7) 0.020(9)
C4 0.058(13) 0.11(2) 0.046(12) 0.000 0.013(10) 0.000
C2 0.082(15) 0.075(14) 0.028(9) 0.000 0.008(9) 0.000
C7 0.076(9) 0.057(9) 0.038(7) 0.002(6) -0.018(6) -0.014(7)
C8 0.080(10) 0.072(11) 0.068(10) 0.002(8) -0.014(8) -0.046(9)
C14 0.067(10) 0.126(16) 0.059(10) 0.048(10) -0.001(8) 0.001(10)
C10 0.109(14) 0.078(12) 0.076(12) 0.024(9) -0.026(10) -0.045(11)
C9 0.058(9) 0.079(11) 0.059(9) 0.017(8) -0.005(7) -0.016(8)
C5 0.060(14) 0.15(3) 0.060(14) 0.000 0.027(11) 0.000
C13 0.058(9) 0.127(17) 0.070(11) 0.029(11) 0.003(8) -0.009(10)
C17 0.040(9) 0.073(13) 0.27(3) -0.057(16) 0.017(13) -0.015(8)
C6 0.081(11) 0.108(15) 0.069(11) 0.004(10) -0.015(9) -0.021(11)
C16 0.042(9) 0.066(12) 0.27(3) -0.070(16) 0.023(13) 0.003(8)
C11 0.069(10) 0.144(18) 0.058(10) 0.038(11) 0.023(8) 0.051(11)
P1 0.053(4) 0.098(6) 0.072(5) -0.016(5) -0.004(4) -0.010(4)
B1 0.050(11) 0.065(14) 0.027(10) 0.000 -0.007(8) 0.000
F5 0.102(10) 0.112(14) 0.078(11) -0.032(11) 0.028(9) -0.025(10)
F4 0.192(19) 0.069(12) 0.114(11) -0.018(10) -0.076(13) 0.020(14)
F3 0.063(10) 0.23(2) 0.20(2) -0.14(2) 0.016(10) -0.028(12)
F2 0.115(15) 0.096(9) 0.137(18) -0.033(10) -0.028(12) -0.006(10)
F1 0.095(12) 0.21(2) 0.065(8) 0.021(11) 0.016(7) -0.012(14)
Br1 0.0600(13) 0.1069(19) 0.0516(12) 0.000 -0.0112(10) 0.000
C1 0.102(19) 0.14(2) 0.019(9) 0.000 0.003(10) 0.000
F6 0.147(18) 0.107(9) 0.084(13) 0.006(9) 0.060(12) -0.026(11)

loop_
_atom_type_symbol
_atom_type_description
_atom_type_scat_dispersion_real
_atom_type_scat_dispersion_imag
_atom_type_scat_source
C C 0.0033 0.0016 'International Tables Vol C Tables 4.2.6.8 and 6.1.1.4'
H H 0.0000 0.0000 'International Tables Vol C Tables 4.2.6.8 and 6.1.1.4'
B B 0.0013 0.0007 'International Tables Vol C Tables 4.2.6.8 and 6.1.1.4'
N N 0.0061 0.0033 'International Tables Vol C Tables 4.2.6.8 and 6.1.1.4'
F F 0.0171 0.0103 'International Tables Vol C Tables 4.2.6.8 and 6.1.1.4'
P P 0.1023 0.0942 'International Tables Vol C Tables 4.2.6.8 and 6.1.1.4'
S S 0.1246 0.1234 'International Tables Vol C Tables 4.2.6.8 and 6.1.1.4'
Cu Cu 0.3201 1.2651 'International Tables Vol C Tables 4.2.6.8 and 6.1.1.4'
Br Br -0.2901 2.4595 'International Tables Vol C Tables 4.2.6.8 and 6.1.1.4'
W W -0.8490 6.8722 'International Tables Vol C Tables 4.2.6.8 and 6.1.1.4'
O O 0.0106 0.0060 'International Tables Vol C Tables 4.2.6.8 and 6.1.1.4'

loop_
_geom_angle_atom_site_label_1
_geom_angle_atom_site_label_2
_geom_angle_atom_site_label_3
_geom_angle
_geom_angle_site_symmetry_1
_geom_angle_site_symmetry_3
_geom_angle_publ_flag
N4 W1 N4 81.4(6) . 6_545 ?
N4 W1 S1 86.4(3) . . ?
N4 W1 S1 86.4(3) 6_545 . ?
N4 W1 S2 162.7(3) . 6_545 ?
N4 W1 S2 85.6(3) 6_545 6_545 ?
S1 W1 S2 104.19(10) . 6_545 ?
N4 W1 S2 85.6(3) . . ?
N4 W1 S2 162.7(3) 6_545 . ?
S1 W1 S2 104.19(10) . . ?
S2 W1 S2 104.59(17) 6_545 . ?
N4 W1 N2 79.1(4) . . ?
N4 W1 N2 79.1(4) 6_545 . ?
S1 W1 N2 160.9(4) . . ?
S2 W1 N2 87.2(2) 6_545 . ?
S2 W1 N2 87.2(2) . . ?
N4 W1 Cu1 138.4(3) . . ?
N4 W1 Cu1 138.4(3) 6_545 . ?
S1 W1 Cu1 104.30(12) . . ?
S2 W1 Cu1 52.88(9) 6_545 . ?
S2 W1 Cu1 52.88(9) . . ?
N2 W1 Cu1 94.8(4) . . ?
N4 W1 Cu2 93.9(3) . . ?
N4 W1 Cu2 139.1(3) 6_545 . ?
S1 W1 Cu2 52.71(9) . . ?
S2 W1 Cu2 103.40(9) 6_545 . ?
S2 W1 Cu2 52.95(9) . . ?
N2 W1 Cu2 140.1(2) . . ?
Cu1 W1 Cu2 64.67(6) . . ?
N4 W1 Cu2 139.1(3) . 6_545 ?
N4 W1 Cu2 93.9(3) 6_545 6_545 ?
S1 W1 Cu2 52.71(9) . 6_545 ?
S2 W1 Cu2 52.95(9) 6_545 6_545 ?
S2 W1 Cu2 103.40(9) . 6_545 ?
N2 W1 Cu2 140.1(2) . 6_545 ?
Cu1 W1 Cu2 64.67(6) . 6_545 ?
Cu2 W1 Cu2 63.64(8) . 6_545 ?
Cu1 S2 Cu2 79.26(13) . . ?
Cu1 S2 W1 71.61(11) . . ?
Cu2 S2 W1 72.46(11) . . ?
Cu2 S1 Cu2 78.61(17) . 6_545 ?
Cu2 S1 W1 72.90(13) . . ?
Cu2 S1 W1 72.90(13) 6_545 . ?
N5 Cu1 S2 120.78(18) . . ?
N5 Cu1 S2 120.78(18) . 6_545 ?
S2 Cu1 S2 109.74(18) . 6_545 ?
N5 Cu1 W1 163.1(5) . . ?
S2 Cu1 W1 55.51(9) . . ?
S2 Cu1 W1 55.51(9) 6_545 . ?
N5 Cu1 Br1 90.1(5) . . ?
S2 Cu1 Br1 105.21(11) . . ?
S2 Cu1 Br1 105.21(11) 6_545 . ?
W1 Cu1 Br1 106.85(10) . . ?
N5 Cu1 Cu2 134.7(4) . . ?
S2 Cu1 Cu2 50.79(10) . . ?
S2 Cu1 Cu2 100.39(12) 6_545 . ?
W1 Cu1 Cu2 58.39(5) . . ?
Br1 Cu1 Cu2 59.33(7) . . ?
N5 Cu1 Cu2 134.7(4) . 6_545 ?
S2 Cu1 Cu2 100.39(12) . 6_545 ?
S2 Cu1 Cu2 50.79(10) 6_545 6_545 ?
W1 Cu1 Cu2 58.39(5) . 6_545 ?
Br1 Cu1 Cu2 59.33(7) . 6_545 ?
Cu2 Cu1 Cu2 59.58(9) . 6_545 ?
N6 Cu2 S1 115.0(4) . . ?
N6 Cu2 S2 129.0(4) . . ?
S1 Cu2 S2 107.41(14) . . ?
N6 Cu2 W1 163.1(4) . . ?
S1 Cu2 W1 54.39(11) . . ?
S2 Cu2 W1 54.59(9) . . ?
N6 Cu2 Br1 90.8(4) . . ?
S1 Cu2 Br1 106.50(11) . . ?
S2 Cu2 Br1 103.38(12) . . ?
W1 Cu2 Br1 104.72(7) . . ?
N6 Cu2 Cu2 128.2(4) . 6_545 ?
S1 Cu2 Cu2 50.70(9) . 6_545 ?
S2 Cu2 Cu2 100.25(10) . 6_545 ?
W1 Cu2 Cu2 58.18(4) . 6_545 ?
Br1 Cu2 Cu2 59.19(4) . 6_545 ?
N6 Cu2 Cu1 139.7(4) . . ?
S1 Cu2 Cu1 99.31(11) . . ?
S2 Cu2 Cu1 49.95(10) . . ?
W1 Cu2 Cu1 56.94(6) . . ?
Br1 Cu2 Cu1 58.18(8) . . ?
Cu2 Cu2 Cu1 60.21(4) 6_545 . ?
C9 N4 N3 103.9(10) . . ?
C9 N4 W1 134.7(9) . . ?
N3 N4 W1 121.3(8) . . ?
C7 N3 N4 111.6(10) . . ?
C7 N3 B1 128.7(11) . . ?
N4 N3 B1 119.8(11) . . ?
N1 N2 C4 107.3(15) . . ?
N1 N2 W1 120.0(11) . . ?
C4 N2 W1 132.7(13) . . ?
C14 N6 C15 117.8(12) . . ?
C14 N6 Cu2 119.9(10) . . ?
C15 N6 Cu2 121.2(10) . . ?
C17 N5 C17 113.9(18) 6_545 . ?
C17 N5 Cu1 122.9(9) 6_545 . ?
C17 N5 Cu1 122.9(9) . . ?
C2 N1 N2 108.9(16) . . ?
C2 N1 B1 129.1(16) . . ?
N2 N1 B1 122.0(13) . . ?
C2 C3 C4 108.1(19) . . ?
C2 C3 H3A 125.9 . . ?
C4 C3 H3A 125.9 . . ?
C16 C18 C16 116.8(18) . 6_545 ?
C16 C18 C18 121.6(9) . 5_547 ?
C16 C18 C18 121.6(9) 6_545 5_547 ?
C13 C12 C11 114.9(13) . . ?
C13 C12 C12 121.0(19) . 7_546 ?
C11 C12 C12 124.1(17) . 7_546 ?
N6 C15 C11 122.4(14) . . ?
N6 C15 H15A 118.8 . . ?
C11 C15 H15A 118.8 . . ?
N2 C4 C3 107.4(19) . . ?
N2 C4 C5 125.0(18) . . ?
C3 C4 C5 127.7(19) . . ?
C3 C2 N1 108.3(18) . . ?
C3 C2 C1 129.6(19) . . ?
N1 C2 C1 122(2) . . ?
N3 C7 C8 108.3(11) . . ?
N3 C7 C6 125.0(13) . . ?
C8 C7 C6 126.7(14) . . ?
C7 C8 C9 104.6(13) . . ?
C7 C8 H8A 127.7 . . ?
C9 C8 H8A 127.7 . . ?
N6 C14 C13 121.5(15) . . ?
N6 C14 H14A 119.3 . . ?
C13 C14 H14A 119.3 . . ?
C9 C10 H10A 109.5 . . ?
C9 C10 H10B 109.5 . . ?
H10A C10 H10B 109.5 . . ?
C9 C10 H10C 109.5 . . ?
H10A C10 H10C 109.5 . . ?
H10B C10 H10C 109.5 . . ?
N4 C9 C8 111.7(13) . . ?
N4 C9 C10 126.1(13) . . ?
C8 C9 C10 122.2(14) . . ?
C4 C5 H5B 109.5 . . ?
C4 C5 H5C 109.5 . . ?
H5B C5 H5C 109.5 . . ?
C4 C5 H5D 109.5 . . ?
H5B C5 H5D 109.5 . . ?
H5C C5 H5D 109.5 . . ?
C12 C13 C14 122.0(15) . . ?
C12 C13 H13A 119.0 . . ?
C14 C13 H13A 119.0 . . ?
N5 C17 C16 124.1(18) . . ?
N5 C17 H17A 117.9 . . ?
C16 C17 H17A 117.9 . . ?
C7 C6 H6A 109.5 . . ?
C7 C6 H6B 109.5 . . ?
H6A C6 H6B 109.5 . . ?
C7 C6 H6C 109.5 . . ?
H6A C6 H6C 109.5 . . ?
H6B C6 H6C 109.5 . . ?
C18 C16 C17 120.3(16) . . ?
C18 C16 H16A 119.9 . . ?
C17 C16 H16A 119.9 . . ?
C12 C11 C15 121.2(14) . . ?
C12 C11 H11A 119.4 . . ?
C15 C11 H11A 119.4 . . ?
F3 P1 F2 93.6(18) . . ?
F3 P1 F1 87.6(17) . . ?
F2 P1 F1 87.0(16) . . ?
F3 P1 F5 174(2) . . ?
F2 P1 F5 88.5(15) . . ?
F1 P1 F5 86.6(13) . . ?
F3 P1 F4 96.4(18) . . ?
F2 P1 F4 96.1(15) . . ?
F1 P1 F4 174.8(18) . . ?
F5 P1 F4 89.3(16) . . ?
F3 P1 F6 89.6(17) . . ?
F2 P1 F6 175.0(16) . . ?
F1 P1 F6 89.4(16) . . ?
F5 P1 F6 87.9(13) . . ?
F4 P1 F6 87.2(14) . . ?
N1 B1 N3 109.7(10) . 6_545 ?
N1 B1 N3 109.7(10) . . ?
N3 B1 N3 109.6(15) 6_545 . ?
N1 B1 H1 109.3 . . ?
N3 B1 H1 109.3 6_545 . ?
N3 B1 H1 109.3 . . ?
Cu1 Br1 Cu2 62.49(7) . . ?
Cu1 Br1 Cu2 62.49(7) . 6_545 ?
Cu2 Br1 Cu2 61.63(9) . 6_545 ?
C2 C1 H1A 109.5 . . ?
C2 C1 H1B 109.5 . . ?
H1A C1 H1B 109.5 . . ?
C2 C1 H1C 109.5 . . ?
H1A C1 H1C 109.5 . . ?
H1B C1 H1C 109.5 . . ?

loop_
_geom_bond_atom_site_label_1
_geom_bond_atom_site_label_2
_geom_bond_distance
_geom_bond_site_symmetry_2
_geom_bond_publ_flag
W1 N4 2.278(10) . ?
W1 N4 2.278(10) 6_545 ?
W1 S1 2.287(4) . ?
W1 S2 2.298(3) 6_545 ?
W1 S2 2.298(3) . ?
W1 N2 2.304(13) . ?
W1 Cu1 2.646(2) . ?
W1 Cu2 2.6889(17) . ?
W1 Cu2 2.6889(17) 6_545 ?
S2 Cu1 2.223(4) . ?
S2 Cu2 2.251(3) . ?
S1 Cu2 2.238(4) . ?
S1 Cu2 2.238(4) 6_545 ?
Cu1 N5 1.937(14) . ?
Cu1 S2 2.223(4) 6_545 ?
Cu1 Br1 2.734(3) . ?
Cu1 Cu2 2.854(3) . ?
Cu1 Cu2 2.854(3) 6_545 ?
Cu2 N6 1.989(11) . ?
Cu2 Br1 2.768(3) . ?
Cu2 Cu2 2.836(4) 6_545 ?
N4 C9 1.307(18) . ?
N4 N3 1.369(13) . ?
N3 C7 1.329(17) . ?
N3 B1 1.519(15) . ?
N2 N1 1.336(19) . ?
N2 C4 1.35(2) . ?
N6 C14 1.315(19) . ?
N6 C15 1.321(18) . ?
N5 C17 1.31(2) 6_545 ?
N5 C17 1.31(2) . ?
N1 C2 1.33(2) . ?
N1 B1 1.51(3) . ?
C3 C2 1.32(3) . ?
C3 C4 1.36(3) . ?
C3 H3A 0.9300 . ?
C18 C16 1.33(2) . ?
C18 C16 1.33(2) 6_545 ?
C18 C18 1.50(3) 5_547 ?
C12 C13 1.36(2) . ?
C12 C11 1.37(2) . ?
C12 C12 1.49(2) 7_546 ?
C15 C11 1.38(2) . ?
C15 H15A 0.9300 . ?
C4 C5 1.53(3) . ?
C2 C1 1.53(3) . ?
C7 C8 1.33(2) . ?
C7 C6 1.515(19) . ?
C8 C9 1.411(19) . ?
C8 H8A 0.9300 . ?
C14 C13 1.39(2) . ?
C14 H14A 0.9300 . ?
C10 C9 1.54(2) . ?
C10 H10A 0.9600 . ?
C10 H10B 0.9600 . ?
C10 H10C 0.9600 . ?
C5 H5B 0.9600 . ?
C5 H5C 0.9600 . ?
C5 H5D 0.9600 . ?
C13 H13A 0.9300 . ?
C17 C16 1.38(2) . ?
C17 H17A 0.9300 . ?
C6 H6A 0.9600 . ?
C6 H6B 0.9600 . ?
C6 H6C 0.9600 . ?
C16 H16A 0.9300 . ?
C11 H11A 0.9300 . ?
P1 F3 1.44(3) . ?
P1 F2 1.47(3) . ?
P1 F1 1.48(2) . ?
P1 F5 1.50(2) . ?
P1 F4 1.51(2) . ?
P1 F6 1.52(3) . ?
B1 N3 1.519(15) 6_545 ?
B1 H1 0.9800 . ?
Br1 Cu2 2.768(3) 6_545 ?
C1 H1A 0.9600 . ?
C1 H1B 0.9600 . ?
C1 H1C 0.9600 . ?
